data_4339197
loop_
_publ_author_name
'Wang, Jing'
'Sun, Zhen-Rong'
'Deng, Li'
'Wei, Zheng-Hong'
'Zhang, Wen-Hua'
'Zhang, Yong'
'Lang, Jian-Ping'

_publ_section_title
;
 Reactions of a tungsten trisulfido complex of
 hydridotris(3,5-dimethylpyrazol-1-yl)borate (Tp*) [Et(4)N][Tp*WS(3)] with
 CuX (X = Cl, NCS, or CN): isolation, structures, and third-order NLO
 properties.
;
_journal_issue 26
_journal_name_full 'Inorganic chemistry'
_journal_page_first 11381
_journal_page_last 11389
_journal_paper_doi 10.1021/ic701641h
_journal_volume 46
_journal_year 2007
_chemical_formula_moiety 'C8 H20 N, C15 H22 B Cl3 Cu3 N6 S3 W, 2(C H Cl3)'
_chemical_formula_sum 'C25 H44 B Cl9 Cu3 N7 S3 W'
_chemical_formula_weight 1243.23
_chemical_name_systematic
; 
 ? 
;
_space_group_IT_number 2
_symmetry_cell_setting triclinic
_symmetry_space_group_name_Hall '-P 1'
_symmetry_space_group_name_H-M 'P -1'
_atom_sites_solution_hydrogens geom
_atom_sites_solution_primary direct
_atom_sites_solution_secondary difmap
_audit_creation_method SHELXL-97
_cell_angle_alpha 83.93(3)
_cell_angle_beta 85.13(3)
_cell_angle_gamma 75.46(3)
_cell_formula_units_Z 2
_cell_length_a 10.355(2)
_cell_length_b 10.390(2)
_cell_length_c 21.624(4)
_cell_measurement_reflns_used 6635
_cell_measurement_temperature 223(2)
_cell_measurement_theta_max 25.3491
_cell_measurement_theta_min 3.2080
_cell_volume 2235.2(8)
_computing_structure_refinement 'SHELXL-97 (Sheldrick, 1997)'
_computing_structure_solution 'SHELXS-97 (Sheldrick, 1990)'
_diffrn_ambient_temperature 223(2)
_diffrn_measured_fraction_theta_full 0.990
_diffrn_measured_fraction_theta_max 0.990
_diffrn_measurement_device_type 'Rigaku Mercury'
_diffrn_measurement_method \w
_diffrn_radiation_monochromator graphite
_diffrn_radiation_source 'fine-focus sealed tube'
_diffrn_radiation_type MoK\a
_diffrn_radiation_wavelength 0.71073
_diffrn_reflns_av_R_equivalents 0.0534
_diffrn_reflns_av_sigmaI/netI 0.0815
_diffrn_reflns_limit_h_max 12
_diffrn_reflns_limit_h_min -10
_diffrn_reflns_limit_k_max 12
_diffrn_reflns_limit_k_min -11
_diffrn_reflns_limit_l_max 26
_diffrn_reflns_limit_l_min -25
_diffrn_reflns_number 15451
_diffrn_reflns_theta_full 25.35
_diffrn_reflns_theta_max 25.35
_diffrn_reflns_theta_min 3.21
_diffrn_standards_decay_% 0
_diffrn_standards_interval_count 0
_diffrn_standards_interval_time 0
_diffrn_standards_number 0
_exptl_absorpt_coefficient_mu 4.679
_exptl_absorpt_correction_T_max 0.5011
_exptl_absorpt_correction_T_min 0.1321
_exptl_absorpt_correction_type multi-scan
_exptl_absorpt_process_details 'Jacobson, R. (1998) Private communication.'
_exptl_crystal_colour purple-red
_exptl_crystal_density_diffrn 1.847
_exptl_crystal_density_meas ?
_exptl_crystal_density_method 'not measured'
_exptl_crystal_description prism
_exptl_crystal_F_000 1220
_exptl_crystal_size_max 0.50
_exptl_crystal_size_mid 0.40
_exptl_crystal_size_min 0.15
_refine_diff_density_max 1.216
_refine_diff_density_min -1.171
_refine_diff_density_rms 0.249
_refine_ls_extinction_method none
_refine_ls_goodness_of_fit_ref 1.043
_refine_ls_hydrogen_treatment mixed
_refine_ls_matrix_type full
_refine_ls_number_parameters 499
_refine_ls_number_reflns 8090
_refine_ls_number_restraints 166
_refine_ls_restrained_S_all 1.034
_refine_ls_R_factor_all 0.0895
_refine_ls_R_factor_gt 0.0789
_refine_ls_shift/su_max 0.001
_refine_ls_shift/su_mean 0.000
_refine_ls_structure_factor_coef Fsqd
_refine_ls_weighting_details 'calc w=1/[\s^2^(Fo^2^)+(0.1118P)^2^+32.8678P] where P=(Fo^2^+2Fc^2^)/3'
_refine_ls_weighting_scheme calc
_refine_ls_wR_factor_gt 0.2050
_refine_ls_wR_factor_ref 0.2128
_reflns_number_gt 6354
_reflns_number_total 8090
_reflns_threshold_expression >2sigma(I)
_cod_data_source_file ic701641h-file002.cif
_cod_data_source_block t
_cod_depositor_comments
;
The following automatic conversions were performed:

'_symmetry_cell_setting' value 'Triclinic' changed to 'triclinic'
according to
/usr/data/users/saulius/automatic-downloads/retrospective/ACS/lib/dictionaries/cif_core.dic
dictionary named 'cif_core.dic' version 2.4.2 from 2011-04-26.

Automatic conversion script
Id: cif_fix_values 2281 2013-09-26 08:29:07Z andrius 

The following automatic conversions were performed:

'_exptl_crystal_density_meas' value 'NONE' was changed to '?' - the
value is perceived as not measured.

Automatic conversion script
Id: cif_fix_values 3008 2015-01-20 13:52:24Z robertas 
;
_cod_original_sg_symbol_H-M P-1
_cod_database_code 4339197

loop_
_symmetry_equiv_pos_as_xyz
'x, y, z'
'-x, -y, -z'

loop_
_atom_site_label
_atom_site_type_symbol
_atom_site_fract_x
_atom_site_fract_y
_atom_site_fract_z
_atom_site_U_iso_or_equiv
_atom_site_adp_type
_atom_site_occupancy
_atom_site_symmetry_multiplicity
_atom_site_calc_flag
_atom_site_refinement_flags
_atom_site_disorder_assembly
_atom_site_disorder_group
W1 W 0.35329(5) 0.06948(5) 0.24188(2) 0.02221(18) Uani 1 1 d . . .
Cu1 Cu 0.14622(16) 0.26860(16) 0.26620(8) 0.0370(4) Uani 1 1 d . . .
Cu2 Cu 0.33890(17) 0.28508(15) 0.16344(7) 0.0334(4) Uani 1 1 d . . .
Cu3 Cu 0.16253(16) 0.10988(17) 0.16338(7) 0.0334(4) Uani 1 1 d . . .
S1 S 0.3566(3) 0.2811(3) 0.26483(15) 0.0305(7) Uani 1 1 d . . .
S2 S 0.1344(3) 0.0592(3) 0.26488(14) 0.0298(7) Uani 1 1 d . . .
S3 S 0.3766(3) 0.0806(3) 0.13388(14) 0.0267(6) Uani 1 1 d . . .
Cl1 Cl -0.0225(5) 0.4305(5) 0.2844(3) 0.0874(17) Uani 1 1 d . . .
Cl2 Cl 0.3282(5) 0.4607(4) 0.09990(17) 0.0586(12) Uani 1 1 d . . .
Cl3 Cl 0.0071(4) 0.1440(5) 0.09976(18) 0.0628(13) Uani 1 1 d . . .
Cl4 Cl 0.7666(10) 0.3107(7) 0.4413(3) 0.123(3) Uani 1 1 d . . .
Cl5 Cl 0.8908(6) 0.0384(7) 0.4149(3) 0.099(2) Uani 1 1 d . . .
Cl6 Cl 0.6316(5) 0.1711(5) 0.3712(2) 0.0673(12) Uani 1 1 d . . .
Cl7 Cl 0.3309(8) 0.4865(6) 0.4133(3) 0.107(2) Uani 1 1 d . . .
Cl8 Cl 0.0492(8) 0.5883(9) 0.4368(3) 0.121(3) Uani 1 1 d . . .
Cl9 Cl 0.2062(5) 0.7556(5) 0.3717(2) 0.0677(12) Uani 1 1 d . . .
B1 B 0.5800(16) -0.1815(15) 0.3133(7) 0.032(3) Uani 1 1 d D . .
H1 H 0.653(11) -0.262(10) 0.338(6) 0.048 Uiso 1 1 d D . .
N1 N 0.4873(10) -0.1033(10) 0.3609(5) 0.029(2) Uani 1 1 d . . .
N2 N 0.3841(11) 0.0052(10) 0.3443(5) 0.029(2) Uani 1 1 d . . .
N3 N 0.6509(10) -0.0866(10) 0.2730(5) 0.028(2) Uani 1 1 d . . .
N4 N 0.5770(11) 0.0226(10) 0.2376(5) 0.031(2) Uani 1 1 d . . .
N5 N 0.5012(10) -0.2387(9) 0.2726(5) 0.029(2) Uani 1 1 d . . .
N6 N 0.3995(10) -0.1550(10) 0.2383(5) 0.026(2) Uani 1 1 d . . .
C1 C 0.4810(15) -0.1228(15) 0.4231(7) 0.043(3) Uani 1 1 d . . .
C2 C 0.3756(15) -0.0324(15) 0.4486(6) 0.039(3) Uani 1 1 d . . .
H2 H 0.3462 -0.0280 0.4909 0.047 Uiso 1 1 calc R . .
C3 C 0.3203(15) 0.0534(14) 0.3965(7) 0.040(3) Uani 1 1 d . . .
C4 C 0.583(2) -0.2372(18) 0.4569(8) 0.074(6) Uani 1 1 d . . .
H4A H 0.5659 -0.3221 0.4504 0.111 Uiso 1 1 calc R . .
H4B H 0.5755 -0.2261 0.5011 0.111 Uiso 1 1 calc R . .
H4C H 0.6730 -0.2353 0.4403 0.111 Uiso 1 1 calc R . .
C5 C 0.2034(15) 0.1698(16) 0.4022(7) 0.046(4) Uani 1 1 d . . .
H5A H 0.2292 0.2508 0.3856 0.069 Uiso 1 1 calc R . .
H5B H 0.1731 0.1762 0.4457 0.069 Uiso 1 1 calc R . .
H5C H 0.1317 0.1582 0.3788 0.069 Uiso 1 1 calc R . .
C6 C 0.7797(13) -0.0927(14) 0.2664(6) 0.035(3) Uani 1 1 d . . .
C7 C 0.7953(12) 0.0148(13) 0.2253(7) 0.033(3) Uani 1 1 d . . .
H7 H 0.8763 0.0359 0.2108 0.040 Uiso 1 1 calc R . .
C8 C 0.6708(12) 0.0838(13) 0.2100(6) 0.029(3) Uani 1 1 d . . .
C9 C 0.8831(15) -0.1980(18) 0.2977(9) 0.057(4) Uani 1 1 d . . .
H9A H 0.8659 -0.1978 0.3425 0.086 Uiso 1 1 calc R . .
H9B H 0.9704 -0.1812 0.2862 0.086 Uiso 1 1 calc R . .
H9C H 0.8810 -0.2842 0.2850 0.086 Uiso 1 1 calc R . .
C10 C 0.6421(14) 0.2089(15) 0.1685(7) 0.042(3) Uani 1 1 d . . .
H10A H 0.5870 0.2001 0.1358 0.063 Uiso 1 1 calc R . .
H10B H 0.7253 0.2264 0.1500 0.063 Uiso 1 1 calc R . .
H10C H 0.5950 0.2823 0.1924 0.063 Uiso 1 1 calc R . .
C11 C 0.5020(14) -0.3711(13) 0.2642(6) 0.036(3) Uani 1 1 d . . .
C12 C 0.4104(16) -0.3679(14) 0.2248(7) 0.043(4) Uani 1 1 d . . .
H12 H 0.3919 -0.4425 0.2097 0.051 Uiso 1 1 calc R . .
C13 C 0.3464(14) -0.2360(12) 0.2096(6) 0.032(3) Uani 1 1 d . . .
C14 C 0.6048(17) -0.4831(16) 0.2958(9) 0.060(5) Uani 1 1 d . . .
H14A H 0.6192 -0.5623 0.2736 0.090 Uiso 1 1 calc R . .
H14B H 0.5731 -0.5020 0.3385 0.090 Uiso 1 1 calc R . .
H14C H 0.6883 -0.4566 0.2956 0.090 Uiso 1 1 calc R . .
C15 C 0.2346(17) -0.1951(15) 0.1674(8) 0.051(4) Uani 1 1 d . . .
H15A H 0.1543 -0.1496 0.1903 0.076 Uiso 1 1 calc R . .
H15B H 0.2192 -0.2735 0.1515 0.076 Uiso 1 1 calc R . .
H15C H 0.2571 -0.1354 0.1329 0.076 Uiso 1 1 calc R . .
C16 C 0.787(2) 0.196(2) 0.3868(9) 0.068(5) Uani 1 1 d . . .
H16 H 0.8295 0.2301 0.3477 0.081 Uiso 1 1 calc R . .
C17 C 0.187(2) 0.5947(19) 0.3844(8) 0.068(5) Uani 1 1 d . . .
H17 H 0.1709 0.5654 0.3443 0.082 Uiso 1 1 calc R . .
N7 N 0.7587(13) 0.7185(13) 0.0763(6) 0.046(3) Uani 1 1 d U . .
C18 C 0.809(3) 0.704(5) 0.1376(14) 0.065(7) Uani 0.545(16) 1 d PU A 1
H18A H 0.7775 0.6327 0.1633 0.078 Uiso 0.545(16) 1 calc PR A 1
H18B H 0.7747 0.7869 0.1575 0.078 Uiso 0.545(16) 1 calc PR A 1
C19 C 0.969(4) 0.667(6) 0.133(2) 0.120(17) Uani 0.545(16) 1 d PU A 1
H19A H 1.0018 0.6577 0.1741 0.181 Uiso 0.545(16) 1 calc PR A 1
H19B H 1.0000 0.7380 0.1076 0.181 Uiso 0.545(16) 1 calc PR A 1
H19C H 1.0028 0.5841 0.1135 0.181 Uiso 0.545(16) 1 calc PR A 1
C20 C 0.787(4) 0.811(3) 0.0280(17) 0.066(7) Uani 0.545(16) 1 d PU A 1
H20A H 0.7374 0.8058 -0.0080 0.079 Uiso 0.545(16) 1 calc PR A 1
H20B H 0.8821 0.7854 0.0155 0.079 Uiso 0.545(16) 1 calc PR A 1
C22 C 0.598(3) 0.741(4) 0.0914(15) 0.057(7) Uani 0.545(16) 1 d PU A 1
H22A H 0.5822 0.6675 0.1209 0.068 Uiso 0.545(16) 1 calc PR A 1
H22B H 0.5650 0.8237 0.1120 0.068 Uiso 0.545(16) 1 calc PR A 1
C24 C 0.793(3) 0.574(3) 0.0445(16) 0.059(7) Uani 0.545(16) 1 d PU A 1
H24A H 0.7455 0.5900 0.0062 0.071 Uiso 0.545(16) 1 calc PR A 1
H24B H 0.8891 0.5535 0.0318 0.071 Uiso 0.545(16) 1 calc PR A 1
C25 C 0.766(6) 0.452(5) 0.079(3) 0.115(16) Uiso 0.545(16) 1 d PU A 1
H25A H 0.7816 0.4513 0.1228 0.172 Uiso 0.545(16) 1 calc PR A 1
H25B H 0.8241 0.3740 0.0621 0.172 Uiso 0.545(16) 1 calc PR A 1
H25C H 0.6733 0.4514 0.0753 0.172 Uiso 0.545(16) 1 calc PR A 1
C18A C 0.910(3) 0.694(4) 0.0443(18) 0.057(8) Uani 0.455(16) 1 d PU A 2
H18C H 0.9394 0.6006 0.0345 0.069 Uiso 0.455(16) 1 calc PR A 2
H18D H 0.9075 0.7499 0.0048 0.069 Uiso 0.455(16) 1 calc PR A 2
C19A C 1.013(4) 0.722(5) 0.082(3) 0.081(13) Uani 0.455(16) 1 d PU A 2
H19D H 0.9708 0.7950 0.1078 0.121 Uiso 0.455(16) 1 calc PR A 2
H19E H 1.0832 0.7472 0.0550 0.121 Uiso 0.455(16) 1 calc PR A 2
H19F H 1.0504 0.6432 0.1093 0.121 Uiso 0.455(16) 1 calc PR A 2
C20A C 0.733(4) 0.872(4) 0.089(2) 0.066(8) Uani 0.455(16) 1 d PU A 2
H20C H 0.6404 0.9014 0.1062 0.080 Uiso 0.455(16) 1 calc PR A 2
H20D H 0.7909 0.8769 0.1222 0.080 Uiso 0.455(16) 1 calc PR A 2
C21 C 0.752(3) 0.957(2) 0.0435(12) 0.097(7) Uani 1 1 d U . .
H21A H 0.7723 1.0131 0.0072 0.146 Uiso 0.545(16) 1 calc PR A 1
H21B H 0.8036 0.9652 0.0776 0.146 Uiso 0.545(16) 1 calc PR A 1
H21C H 0.6572 0.9845 0.0557 0.146 Uiso 0.545(16) 1 calc PR A 1
H21D H 0.7315 1.0446 0.0578 0.146 Uiso 0.455(16) 1 d PR A 2
H21E H 0.6967 0.9568 0.0100 0.146 Uiso 0.455(16) 1 d PR A 2
H21F H 0.8441 0.9318 0.0292 0.146 Uiso 0.455(16) 1 d PR A 2
C22A C 0.683(4) 0.700(4) 0.0269(18) 0.058(7) Uani 0.455(16) 1 d PU A 2
H22C H 0.7060 0.6047 0.0200 0.070 Uiso 0.455(16) 1 calc PR A 2
H22D H 0.7092 0.7485 -0.0114 0.070 Uiso 0.455(16) 1 calc PR A 2
C24A C 0.750(5) 0.644(5) 0.1355(17) 0.065(9) Uani 0.455(16) 1 d PU A 2
H24C H 0.6615 0.6781 0.1560 0.078 Uiso 0.455(16) 1 calc PR A 2
H24D H 0.8168 0.6588 0.1618 0.078 Uiso 0.455(16) 1 calc PR A 2
C25A C 0.771(6) 0.502(6) 0.131(3) 0.111(18) Uiso 0.455(16) 1 d PU A 2
H25D H 0.6969 0.4856 0.1109 0.166 Uiso 0.455(16) 1 calc PR A 2
H25E H 0.7773 0.4552 0.1721 0.166 Uiso 0.455(16) 1 calc PR A 2
H25F H 0.8535 0.4698 0.1060 0.166 Uiso 0.455(16) 1 calc PR A 2
C23 C 0.523(2) 0.749(3) 0.0402(12) 0.091(6) Uani 1 1 d U . .
H23A H 0.4293 0.7611 0.0539 0.137 Uiso 0.545(16) 1 calc PR A 1
H23B H 0.5530 0.6670 0.0196 0.137 Uiso 0.545(16) 1 calc PR A 1
H23C H 0.5341 0.8238 0.0113 0.137 Uiso 0.545(16) 1 calc PR A 1
H23D H 0.4773 0.7316 0.0063 0.137 Uiso 0.455(16) 1 d PR A 2
H23E H 0.5007 0.8430 0.0445 0.137 Uiso 0.455(16) 1 d PR A 2
H23F H 0.4959 0.7028 0.0780 0.137 Uiso 0.455(16) 1 d PR A 2

loop_
_atom_site_aniso_label
_atom_site_aniso_U_11
_atom_site_aniso_U_22
_atom_site_aniso_U_33
_atom_site_aniso_U_23
_atom_site_aniso_U_13
_atom_site_aniso_U_12
W1 0.0241(3) 0.0171(3) 0.0265(3) 0.00049(17) -0.00433(18) -0.00685(18)
Cu1 0.0340(9) 0.0272(9) 0.0461(10) -0.0056(7) 0.0006(7) -0.0007(7)
Cu2 0.0461(10) 0.0207(8) 0.0329(8) 0.0017(6) -0.0041(7) -0.0082(7)
Cu3 0.0278(8) 0.0395(10) 0.0330(8) 0.0010(7) -0.0077(6) -0.0079(7)
S1 0.0419(19) 0.0170(15) 0.0346(16) -0.0030(12) -0.0051(13) -0.0099(13)
S2 0.0242(16) 0.0335(18) 0.0332(16) -0.0012(13) -0.0009(12) -0.0107(13)
S3 0.0273(15) 0.0237(16) 0.0288(15) -0.0024(12) -0.0029(12) -0.0055(12)
Cl1 0.063(3) 0.053(3) 0.128(5) -0.019(3) 0.005(3) 0.021(2)
Cl2 0.118(4) 0.0217(18) 0.0350(18) 0.0055(14) -0.011(2) -0.017(2)
Cl3 0.033(2) 0.115(4) 0.038(2) 0.009(2) -0.0104(15) -0.017(2)
Cl4 0.208(9) 0.095(5) 0.097(5) -0.013(4) -0.057(5) -0.074(5)
Cl5 0.071(4) 0.099(5) 0.116(5) 0.017(4) -0.007(3) -0.011(3)
Cl6 0.073(3) 0.066(3) 0.072(3) -0.010(2) -0.016(2) -0.028(2)
Cl7 0.139(6) 0.062(4) 0.117(5) 0.009(3) -0.048(4) -0.011(4)
Cl8 0.110(5) 0.167(8) 0.102(5) 0.050(5) -0.014(4) -0.087(5)
Cl9 0.064(3) 0.051(3) 0.091(3) 0.015(2) -0.015(2) -0.025(2)
B1 0.036(8) 0.021(8) 0.037(8) 0.002(6) -0.009(6) 0.000(6)
N1 0.031(6) 0.028(6) 0.031(6) 0.003(4) -0.008(4) -0.009(5)
N2 0.037(6) 0.029(6) 0.024(5) 0.001(4) 0.000(4) -0.014(5)
N3 0.021(5) 0.023(6) 0.041(6) 0.008(4) -0.014(4) -0.008(4)
N4 0.038(6) 0.020(6) 0.034(6) 0.007(4) -0.012(5) -0.008(5)
N5 0.033(6) 0.007(5) 0.045(6) 0.001(4) -0.004(5) -0.003(4)
N6 0.032(6) 0.017(5) 0.031(5) 0.001(4) -0.004(4) -0.012(4)
C1 0.049(9) 0.040(9) 0.041(8) 0.009(6) -0.019(7) -0.014(7)
C2 0.050(9) 0.049(9) 0.021(6) -0.003(6) 0.002(6) -0.015(7)
C3 0.049(9) 0.036(8) 0.040(8) -0.007(6) -0.002(6) -0.016(7)
C4 0.123(18) 0.046(11) 0.044(10) 0.010(8) -0.034(10) -0.001(11)
C5 0.046(9) 0.048(9) 0.039(8) -0.010(7) 0.009(6) -0.004(7)
C6 0.029(7) 0.037(8) 0.050(8) -0.003(6) -0.008(6) -0.029(6)
C7 0.013(6) 0.028(7) 0.055(8) 0.006(6) -0.004(5) -0.002(5)
C8 0.029(7) 0.029(7) 0.034(7) 0.000(5) -0.004(5) -0.014(5)
C9 0.026(8) 0.059(11) 0.083(13) 0.005(9) -0.009(7) -0.004(7)
C10 0.037(8) 0.041(9) 0.049(8) 0.006(6) 0.007(6) -0.019(7)
C11 0.043(8) 0.021(7) 0.032(7) -0.003(5) -0.002(6) 0.016(6)
C12 0.058(10) 0.031(8) 0.049(9) -0.016(6) -0.003(7) -0.023(7)
C13 0.044(8) 0.012(6) 0.045(8) -0.005(5) -0.004(6) -0.015(5)
C14 0.053(10) 0.033(9) 0.088(13) 0.030(8) -0.024(9) -0.008(7)
C15 0.066(11) 0.033(8) 0.062(10) -0.019(7) -0.023(8) -0.018(7)
C16 0.069(13) 0.072(14) 0.072(12) 0.001(10) -0.013(10) -0.037(11)
C17 0.108(16) 0.060(12) 0.048(10) 0.000(8) -0.014(10) -0.038(11)
N7 0.046(6) 0.052(7) 0.037(6) -0.007(5) 0.000(5) -0.009(6)
C18 0.045(13) 0.11(2) 0.040(12) -0.006(13) 0.005(11) -0.028(15)
C19 0.045(16) 0.18(4) 0.12(3) 0.05(3) -0.050(19) -0.01(2)
C20 0.071(15) 0.050(12) 0.072(14) 0.005(11) 0.015(13) -0.019(13)
C21 0.120(17) 0.052(10) 0.121(17) -0.021(10) 0.041(14) -0.035(12)
C22 0.037(11) 0.071(16) 0.057(14) -0.001(13) 0.011(9) -0.011(11)
C23 0.053(10) 0.118(17) 0.105(15) -0.013(13) -0.016(10) -0.021(11)
C24 0.061(16) 0.047(13) 0.062(15) -0.005(11) 0.012(13) -0.004(12)
C18A 0.038(12) 0.069(19) 0.062(17) -0.009(15) 0.006(11) -0.010(13)
C19A 0.032(16) 0.10(3) 0.10(3) -0.01(3) -0.017(19) 0.001(19)
C20A 0.069(18) 0.056(13) 0.075(18) -0.021(12) 0.015(15) -0.016(14)
C22A 0.049(12) 0.070(16) 0.055(14) -0.003(13) -0.013(12) -0.013(13)
C24A 0.07(2) 0.084(18) 0.033(13) -0.005(13) 0.011(13) -0.016(17)

loop_
_atom_type_symbol
_atom_type_description
_atom_type_scat_dispersion_real
_atom_type_scat_dispersion_imag
_atom_type_scat_source
C C 0.0033 0.0016 'International Tables Vol C Tables 4.2.6.8 and 6.1.1.4'
H H 0.0000 0.0000 'International Tables Vol C Tables 4.2.6.8 and 6.1.1.4'
B B 0.0013 0.0007 'International Tables Vol C Tables 4.2.6.8 and 6.1.1.4'
N N 0.0061 0.0033 'International Tables Vol C Tables 4.2.6.8 and 6.1.1.4'
S S 0.1246 0.1234 'International Tables Vol C Tables 4.2.6.8 and 6.1.1.4'
Cl Cl 0.1484 0.1585 'International Tables Vol C Tables 4.2.6.8 and 6.1.1.4'
Cu Cu 0.3201 1.2651 'International Tables Vol C Tables 4.2.6.8 and 6.1.1.4'
W W -0.8490 6.8722 'International Tables Vol C Tables 4.2.6.8 and 6.1.1.4'

loop_
_geom_angle_atom_site_label_1
_geom_angle_atom_site_label_2
_geom_angle_atom_site_label_3
_geom_angle
N4 W1 N6 80.4(4)
N4 W1 N2 81.4(4)
N6 W1 N2 80.8(4)
N4 W1 S2 163.0(3)
N6 W1 S2 86.1(3)
N2 W1 S2 86.2(3)
N4 W1 S1 86.8(3)
N6 W1 S1 163.3(3)
N2 W1 S1 86.6(3)
S2 W1 S1 104.15(12)
N4 W1 S3 85.4(3)
N6 W1 S3 85.9(3)
N2 W1 S3 162.7(3)
S2 W1 S3 104.08(11)
S1 W1 S3 103.96(11)
N4 W1 Cu3 137.7(3)
N6 W1 Cu3 92.2(3)
N2 W1 Cu3 138.8(3)
S2 W1 Cu3 52.70(9)
S1 W1 Cu3 104.57(9)
S3 W1 Cu3 52.40(9)
N4 W1 Cu1 139.3(3)
N6 W1 Cu1 138.7(3)
N2 W1 Cu1 93.0(3)
S2 W1 Cu1 52.65(9)
S1 W1 Cu1 52.57(9)
S3 W1 Cu1 104.29(9)
Cu3 W1 Cu1 66.01(6)
N4 W1 Cu2 92.2(3)
N6 W1 Cu2 138.3(3)
N2 W1 Cu2 139.0(3)
S2 W1 Cu2 104.83(9)
S1 W1 Cu2 52.45(9)
S3 W1 Cu2 52.48(8)
Cu3 W1 Cu2 66.20(6)
Cu1 W1 Cu2 66.04(6)
Cl1 Cu1 S1 124.1(2)
Cl1 Cu1 S2 124.0(2)
S1 Cu1 S2 110.85(13)
Cl1 Cu1 W1 179.1(2)
S1 Cu1 W1 56.15(9)
S2 Cu1 W1 55.91(9)
Cl1 Cu1 Cu3 122.20(19)
S1 Cu1 Cu3 100.10(10)
S2 Cu1 Cu3 49.54(9)
W1 Cu1 Cu3 56.99(5)
Cl1 Cu1 Cu2 122.35(19)
S1 Cu1 Cu2 49.37(9)
S2 Cu1 Cu2 100.13(10)
W1 Cu1 Cu2 57.05(5)
Cu3 Cu1 Cu2 60.18(6)
Cl2 Cu2 S1 123.66(14)
Cl2 Cu2 S3 123.93(14)
S1 Cu2 S3 111.23(13)
Cl2 Cu2 W1 179.66(15)
S1 Cu2 W1 56.10(9)
S3 Cu2 W1 56.25(9)
Cl2 Cu2 Cu1 123.18(15)
S1 Cu2 Cu1 49.43(10)
S3 Cu2 Cu1 99.88(11)
W1 Cu2 Cu1 56.91(5)
Cl2 Cu2 Cu3 123.52(15)
S1 Cu2 Cu3 99.85(11)
S3 Cu2 Cu3 49.20(9)
W1 Cu2 Cu3 56.82(5)
Cu1 Cu2 Cu3 59.84(6)
Cl3 Cu3 S3 123.74(15)
Cl3 Cu3 S2 124.04(15)
S3 Cu3 S2 111.13(13)
Cl3 Cu3 W1 179.64(17)
S3 Cu3 W1 56.39(9)
S2 Cu3 W1 55.91(9)
Cl3 Cu3 Cu1 122.65(15)
S3 Cu3 Cu1 100.15(10)
S2 Cu3 Cu1 49.49(10)
W1 Cu3 Cu1 57.01(5)
Cl3 Cu3 Cu2 122.79(15)
S3 Cu3 Cu2 49.38(9)
S2 Cu3 Cu2 99.92(11)
W1 Cu3 Cu2 56.98(5)
Cu1 Cu3 Cu2 59.98(6)
Cu2 S1 Cu1 81.19(13)
Cu2 S1 W1 71.45(10)
Cu1 S1 W1 71.28(10)
Cu1 S2 Cu3 80.97(13)
Cu1 S2 W1 71.44(10)
Cu3 S2 W1 71.39(10)
Cu3 S3 Cu2 81.43(12)
Cu3 S3 W1 71.21(10)
Cu2 S3 W1 71.27(10)
N1 B1 N5 109.8(11)
N1 B1 N3 108.3(11)
N5 B1 N3 109.3(11)
N1 B1 H1 108(8)
N5 B1 H1 111(8)
N3 B1 H1 110(8)
C1 N1 N2 107.5(11)
C1 N1 B1 130.2(12)
N2 N1 B1 122.2(10)
C3 N2 N1 108.1(10)
C3 N2 W1 132.5(10)
N1 N2 W1 119.4(7)
C6 N3 N4 111.9(11)
C6 N3 B1 128.1(11)
N4 N3 B1 120.0(10)
C8 N4 N3 103.5(10)
C8 N4 W1 135.0(9)
N3 N4 W1 121.3(8)
N6 N5 C11 107.7(10)
N6 N5 B1 120.5(9)
C11 N5 B1 131.6(11)
C13 N6 N5 105.8(10)
C13 N6 W1 133.9(9)
N5 N6 W1 120.3(7)
N1 C1 C2 111.1(12)
N1 C1 C4 120.6(14)
C2 C1 C4 128.3(14)
C1 C2 C3 104.2(12)
C1 C2 H2 127.9
C3 C2 H2 127.9
N2 C3 C2 108.7(13)
N2 C3 C5 127.7(13)
C2 C3 C5 123.4(13)
C1 C4 H4A 109.5
C1 C4 H4B 109.5
H4A C4 H4B 109.5
C1 C4 H4C 109.5
H4A C4 H4C 109.5
H4B C4 H4C 109.5
C3 C5 H5A 109.5
C3 C5 H5B 109.5
H5A C5 H5B 109.5
C3 C5 H5C 109.5
H5A C5 H5C 109.5
H5B C5 H5C 109.5
N3 C6 C7 106.8(12)
N3 C6 C9 124.3(12)
C7 C6 C9 128.9(12)
C8 C7 C6 106.7(11)
C8 C7 H7 126.6
C6 C7 H7 126.6
N4 C8 C7 111.0(11)
N4 C8 C10 124.8(11)
C7 C8 C10 124.3(12)
C6 C9 H9A 109.5
C6 C9 H9B 109.5
H9A C9 H9B 109.5
C6 C9 H9C 109.5
H9A C9 H9C 109.5
H9B C9 H9C 109.5
C8 C10 H10A 109.5
C8 C10 H10B 109.5
H10A C10 H10B 109.5
C8 C10 H10C 109.5
H10A C10 H10C 109.5
H10B C10 H10C 109.5
C12 C11 N5 107.8(11)
C12 C11 C14 133.4(14)
N5 C11 C14 118.7(13)
C11 C12 C13 108.3(12)
C11 C12 H12 125.8
C13 C12 H12 125.8
N6 C13 C12 110.3(12)
N6 C13 C15 126.6(11)
C12 C13 C15 123.1(11)
C11 C14 H14A 109.5
C11 C14 H14B 109.5
H14A C14 H14B 109.5
C11 C14 H14C 109.5
H14A C14 H14C 109.5
H14B C14 H14C 109.5
C13 C15 H15A 109.5
C13 C15 H15B 109.5
H15A C15 H15B 109.5
C13 C15 H15C 109.5
H15A C15 H15C 109.5
H15B C15 H15C 109.5
Cl4 C16 Cl6 110.5(12)
Cl4 C16 Cl5 110.5(11)
Cl6 C16 Cl5 108.1(10)
Cl4 C16 H16 109.2
Cl6 C16 H16 109.2
Cl5 C16 H16 109.2
Cl9 C17 Cl7 110.7(11)
Cl9 C17 Cl8 110.4(12)
Cl7 C17 Cl8 109.8(10)
Cl9 C17 H17 108.6
Cl7 C17 H17 108.6
Cl8 C17 H17 108.6
C20 N7 C24A 163(3)
C20 N7 C22A 77(2)
C24A N7 C22A 119(3)
C20 N7 C18 124(3)
C24A N7 C18 40(2)
C22A N7 C18 159(3)
C20 N7 C20A 61(2)
C24A N7 C20A 107(2)
C22A N7 C20A 113(3)
C18 N7 C20A 80(3)
C20 N7 C18A 62(2)
C24A N7 C18A 114(3)
C22A N7 C18A 103(2)
C18 N7 C18A 91(2)
C20A N7 C18A 100(2)
C20 N7 C22 111(2)
C24A N7 C22 77(2)
C22A N7 C22 64(2)
C18 N7 C22 102.7(18)
C20A N7 C22 85(2)
C18A N7 C22 166(2)
C20 N7 C24 105(2)
C24A N7 C24 88(2)
C22A N7 C24 59(2)
C18 N7 C24 112(2)
C20A N7 C24 166(2)
C18A N7 C24 72.2(19)
C22 N7 C24 100.5(19)
N7 C18 C19 110(3)
N7 C18 H18A 109.6
C19 C18 H18A 109.6
N7 C18 H18B 109.6
C19 C18 H18B 109.6
H18A C18 H18B 108.1
C18 C19 H19A 109.5
C18 C19 H19B 109.5
H19A C19 H19B 109.5
C18 C19 H19C 109.5
H19A C19 H19C 109.5
H19B C19 H19C 109.5
N7 C20 C21 116(3)
N7 C20 H20A 108.4
C21 C20 H20A 108.3
N7 C20 H20B 108.4
C21 C20 H20B 108.4
H20A C20 H20B 107.4
N7 C20 H21F 130.9
C21 C20 H21F 36.7
H20A C20 H21F 118.5
H20B C20 H21F 71.7
C23 C22 N7 116(2)
C23 C22 H22A 108.4
N7 C22 H22A 108.4
C23 C22 H22B 108.4
N7 C22 H22B 108.4
H22A C22 H22B 107.4
C23 C22 H23F 41.9
N7 C22 H23F 142.8
H22A C22 H23F 68.9
H22B C22 H23F 107.6
C25 C24 N7 122(3)
C25 C24 H24A 106.9
N7 C24 H24A 107.0
C25 C24 H24B 106.9
N7 C24 H24B 106.9
H24A C24 H24B 106.7
C19A C18A N7 116(3)
C19A C18A H18C 108.3
N7 C18A H18C 108.3
C19A C18A H18D 108.3
N7 C18A H18D 108.3
H18C C18A H18D 107.4
C18A C19A H19D 109.5
C18A C19A H19E 109.5
H19D C19A H19E 109.5
C18A C19A H19F 109.5
H19D C19A H19F 109.5
H19E C19A H19F 109.5
C21 C20A N7 118(3)
C21 C20A H20C 107.8
N7 C20A H20C 107.8
C21 C20A H20D 107.8
N7 C20A H20D 107.7
H20C C20A H20D 107.1
N7 C22A C23 114(3)
N7 C22A H22C 108.8
C23 C22A H22C 108.8
N7 C22A H22D 108.8
C23 C22A H22D 108.8
H22C C22A H22D 107.7
N7 C24A C25A 113(4)
N7 C24A H24C 109.0
C25A C24A H24C 109.4
N7 C24A H24D 108.9
C25A C24A H24D 108.7
H24C C24A H24D 107.7
C24A C25A H25D 109.2
C24A C25A H25E 109.3
H25D C25A H25E 109.5
C24A C25A H25F 109.9
H25D C25A H25F 109.5
H25E C25A H25F 109.5
C20A C21 C20 65(2)
C20A C21 H21A 174.2
C20 C21 H21A 109.5
C20A C21 H21B 71.4
C20 C21 H21B 109.5
H21A C21 H21B 109.5
C20A C21 H21C 75.2
C20 C21 H21C 109.5
H21A C21 H21C 109.5
H21B C21 H21C 109.5
C20A C21 H21D 109.4
C20 C21 H21D 174.0
H21A C21 H21D 75.9
H21B C21 H21D 65.5
H21C C21 H21D 70.4
C20A C21 H21E 111.3
C20 C21 H21E 75.6
H21A C21 H21E 68.3
H21B C21 H21E 175.0
H21C C21 H21E 67.9
H21D C21 H21E 109.5
C20A C21 H21F 107.7
C20 C21 H21F 71.0
H21A C21 H21F 67.6
H21B C21 H21F 73.0
H21C C21 H21F 176.8
H21D C21 H21F 109.5
H21E C21 H21F 109.5
C22 C23 C22A 64.8(19)
C22 C23 H23A 109.5
C22A C23 H23A 167.9
C22 C23 H23B 109.5
C22A C23 H23B 65.0
H23A C23 H23B 109.5
C22 C23 H23C 109.5
C22A C23 H23C 82.6
H23A C23 H23C 109.5
H23B C23 H23C 109.5
C22 C23 H23D 166.4
C22A C23 H23D 110.4
H23A C23 H23D 72.6
H23B C23 H23D 58.2
H23C C23 H23D 81.6
C22 C23 H23E 84.0
C22A C23 H23E 108.2
H23A C23 H23E 80.8
H23B C23 H23E 157.9
H23C C23 H23E 48.5
H23D C23 H23E 109.5
C22 C23 H23F 63.0
C22A C23 H23F 109.7
H23A C23 H23F 58.9
H23B C23 H23F 92.5
H23C C23 H23F 157.9
H23D C23 H23F 109.5
H23E C23 H23F 109.5

loop_
_geom_bond_atom_site_label_1
_geom_bond_atom_site_label_2
_geom_bond_distance
W1 N4 2.240(11)
W1 N6 2.269(10)
W1 N2 2.270(10)
W1 S2 2.306(3)
W1 S1 2.314(3)
W1 S3 2.321(3)
W1 Cu3 2.6385(18)
W1 Cu1 2.6391(19)
W1 Cu2 2.6435(18)
Cu1 Cl1 2.141(5)
Cu1 S1 2.213(4)
Cu1 S2 2.213(4)
Cu1 Cu3 2.875(2)
Cu1 Cu2 2.879(2)
Cu2 Cl2 2.150(4)
Cu2 S1 2.211(3)
Cu2 S3 2.214(3)
Cu2 Cu3 2.884(2)
Cu3 Cl3 2.143(4)
Cu3 S3 2.208(3)
Cu3 S2 2.215(3)
Cl4 C16 1.72(2)
Cl5 C16 1.80(2)
Cl6 C16 1.760(19)
Cl7 C17 1.74(2)
Cl8 C17 1.76(2)
Cl9 C17 1.723(19)
B1 N1 1.503(19)
B1 N5 1.506(19)
B1 N3 1.532(19)
B1 H1 1.10(12)
N1 C1 1.337(18)
N1 N2 1.384(15)
N2 C3 1.338(17)
N3 C6 1.315(16)
N3 N4 1.392(14)
N4 C8 1.356(16)
N5 N6 1.397(14)
N5 C11 1.404(16)
N6 C13 1.341(15)
C1 C2 1.37(2)
C1 C4 1.54(2)
C2 C3 1.43(2)
C2 H2 0.9400
C3 C5 1.49(2)
C4 H4A 0.9700
C4 H4B 0.9700
C4 H4C 0.9700
C5 H5A 0.9700
C5 H5B 0.9700
C5 H5C 0.9700
C6 C7 1.386(18)
C6 C9 1.48(2)
C7 C8 1.358(17)
C7 H7 0.9400
C8 C10 1.479(19)
C9 H9A 0.9700
C9 H9B 0.9700
C9 H9C 0.9700
C10 H10A 0.9700
C10 H10B 0.9700
C10 H10C 0.9700
C11 C12 1.32(2)
C11 C14 1.512(18)
C12 C13 1.382(19)
C12 H12 0.9400
C13 C15 1.48(2)
C14 H14A 0.9700
C14 H14B 0.9700
C14 H14C 0.9700
C15 H15A 0.9700
C15 H15B 0.9700
C15 H15C 0.9700
C16 H16 0.9900
C17 H17 0.9900
N7 C20 1.41(3)
N7 C24A 1.43(4)
N7 C22A 1.43(4)
N7 C18 1.44(3)
N7 C20A 1.60(4)
N7 C18A 1.63(4)
N7 C22 1.63(3)
N7 C24 1.66(3)
C18 C19 1.60(5)
C18 H18A 0.9800
C18 H18B 0.9800
C19 H19A 0.9700
C19 H19B 0.9700
C19 H19C 0.9700
C20 C21 1.53(4)
C20 H20A 0.9800
C20 H20B 0.9800
C22 C23 1.39(4)
C22 H22A 0.9800
C22 H22B 0.9800
C22 H23F 1.2819
C24 C25 1.49(6)
C24 H24A 0.9800
C24 H24B 0.9800
C25 H25A 0.9732
C25 H25B 0.9733
C25 H25C 0.9732
C18A C19A 1.50(6)
C18A H18C 0.9800
C18A H18D 0.9800
C19A H19D 0.9700
C19A H19E 0.9700
C19A H19F 0.9700
C20A C21 1.29(5)
C20A H20C 0.9800
C20A H20D 0.9800
C22A C23 1.62(4)
C22A H22C 0.9800
C22A H22D 0.9800
C24A C25A 1.45(7)
C24A H24C 0.9800
C24A H24D 0.9800
C25A H25D 0.9700
C25A H25E 0.9700
C25A H25F 0.9700
C21 H21A 0.9700
C21 H21B 0.9700
C21 H21C 0.9700
C21 H21D 0.9601
C21 H21E 0.9600
C21 H21F 0.9599
C23 H23A 0.9700
C23 H23B 0.9700
C23 H23C 0.9700
C23 H23D 0.9599
C23 H23E 0.9600
C23 H23F 0.9602
